data_2228505
loop_
_publ_author_name
'Jasinski, Jerry P.'
'Butcher, Ray J.'
'Siddegowda, M. S.'
'Yathirajan, H. S.'
'Ramesha, A. R.'

_publ_section_title
;
 Levocetirizinium dipicrate
;
_journal_coeditor_code OM2375
_journal_issue 12
_journal_name_full 'Acta Crystallographica Section E'
_journal_page_first o3167
_journal_paper_doi 10.1107/S1600536810045733
_journal_volume 66
_journal_year 2010
_chemical_formula_iupac 'C21 H27 Cl N2 O3 2+, 2C6 H2 N3 O7 -'
_chemical_formula_moiety 'C21 H27 Cl N2 O3 2+, 2(C6 H2 N3 O7 -)'
_chemical_formula_sum 'C33 H31 Cl N8 O17'
_chemical_formula_weight 847.11
_chemical_name_common
;
Levocetirizinium dipicrate
;
_chemical_name_systematic
;
1-[2-(Carboxymethoxy)ethyl]-4-[(<i>R</i>)-(4-
chlorophenyl)phenylmethyl]piperazine-1,4-diium
bis(2,4,6-trinitrophenolate)
;
_space_group_IT_number 4
_symmetry_cell_setting monoclinic
_symmetry_space_group_name_Hall 'P 2yb'
_symmetry_space_group_name_H-M 'P 1 21 1'
_atom_sites_solution_hydrogens geom
_atom_sites_solution_primary direct
_atom_sites_solution_secondary difmap
_cell_angle_alpha 90.00
_cell_angle_beta 95.9980(10)
_cell_angle_gamma 90.00
_cell_formula_units_Z 4
_cell_length_a 11.24440(10)
_cell_length_b 15.7720(2)
_cell_length_c 20.6204(2)
_cell_measurement_reflns_used 12871
_cell_measurement_temperature 123(2)
_cell_measurement_theta_max 73.9052
_cell_measurement_theta_min 4.6938
_cell_volume 3636.94(7)
_computing_cell_refinement '<i>CrysAlis Pro</i> (Oxford Diffraction, 2007)'
_computing_data_collection '<i>CrysAlis Pro</i> (Oxford Diffraction, 2007)'
_computing_data_reduction '<i>CrysAlis RED</i> (Oxford Diffraction, 2007)'
_computing_molecular_graphics '<i>SHELXTL</i> (Sheldrick, 2008)'
_computing_publication_material '<i>SHELXTL</i> (Sheldrick, 2008)'
_computing_structure_refinement '<i>SHELXL97</i> (Sheldrick, 2008)'
_computing_structure_solution '<i>SHELXS97</i> (Sheldrick, 2008)'
_diffrn_ambient_temperature 123(2)
_diffrn_detector_area_resol_mean 10.5081
_diffrn_measured_fraction_theta_full 0.998
_diffrn_measured_fraction_theta_max 0.970
_diffrn_measurement_device_type 'Oxford Diffraction Xcalibur Ruby Gemini'
_diffrn_measurement_method \w
_diffrn_radiation_monochromator graphite
_diffrn_radiation_source 'Enhance (Cu) X-ray Source'
_diffrn_radiation_type CuK\a
_diffrn_radiation_wavelength 1.54178
_diffrn_reflns_av_R_equivalents 0.0212
_diffrn_reflns_av_sigmaI/netI 0.0180
_diffrn_reflns_limit_h_max 13
_diffrn_reflns_limit_h_min -9
_diffrn_reflns_limit_k_max 18
_diffrn_reflns_limit_k_min -19
_diffrn_reflns_limit_l_max 24
_diffrn_reflns_limit_l_min -25
_diffrn_reflns_number 14383
_diffrn_reflns_theta_full 67.50
_diffrn_reflns_theta_max 74.06
_diffrn_reflns_theta_min 4.70
_exptl_absorpt_coefficient_mu 1.735
_exptl_absorpt_correction_T_max 1.00000
_exptl_absorpt_correction_T_min 0.53335
_exptl_absorpt_correction_type multi-scan
_exptl_absorpt_process_details
;
(CrysAlisRED; Oxford Diffraction, 2007)
;
_exptl_crystal_colour yellow
_exptl_crystal_density_diffrn 1.547
_exptl_crystal_density_method 'not measured'
_exptl_crystal_description block
_exptl_crystal_F_000 1752
_exptl_crystal_size_max 0.51
_exptl_crystal_size_mid 0.47
_exptl_crystal_size_min 0.34
_refine_diff_density_max 0.959
_refine_diff_density_min -0.642
_refine_ls_abs_structure_details 'Flack (1983), 3460 Friedel pairs'
_refine_ls_abs_structure_Flack 0.058(13)
_refine_ls_extinction_method none
_refine_ls_goodness_of_fit_ref 1.028
_refine_ls_hydrogen_treatment constr
_refine_ls_matrix_type full
_refine_ls_number_parameters 1063
_refine_ls_number_reflns 11120
_refine_ls_number_restraints 1
_refine_ls_restrained_S_all 1.028
_refine_ls_R_factor_all 0.0456
_refine_ls_R_factor_gt 0.0441
_refine_ls_shift/su_max 0.000
_refine_ls_shift/su_mean 0.000
_refine_ls_structure_factor_coef Fsqd
_refine_ls_weighting_details 'calc w=1/[\s^2^(Fo^2^)+(0.0826P)^2^+1.9759P] where P=(Fo^2^+2Fc^2^)/3'
_refine_ls_weighting_scheme calc
_refine_ls_wR_factor_gt 0.1207
_refine_ls_wR_factor_ref 0.1223
_reflns_number_gt 10728
_reflns_number_total 11120
_reflns_threshold_expression I>2\s(I)
_cod_data_source_file om2375.cif
_cod_data_source_block I
_cod_original_sg_symbol_H-M 'P 21'
_cod_database_code 2228505
_cod_database_fobs_code 2228505

loop_
_symmetry_equiv_pos_as_xyz
'x, y, z'
'-x, y+1/2, -z'

loop_
_atom_site_type_symbol
_atom_site_label
_atom_site_fract_x
_atom_site_fract_y
_atom_site_fract_z
_atom_site_U_iso_or_equiv
_atom_site_adp_type
_atom_site_calc_flag
_atom_site_refinement_flags
_atom_site_occupancy
_atom_site_disorder_assembly
_atom_site_disorder_group
Cl Cl1A 1.43159(6) -0.07506(5) 0.46063(4) 0.03707(19) Uani d . 1 . .
O O1A 0.51357(19) 0.14380(15) 0.62287(11) 0.0322(5) Uani d . 1 . .
O O2A 0.5911(3) 0.2584(2) 0.76889(13) 0.0535(7) Uani d . 1 . .
H H2AD 0.6533 0.2854 0.7821 0.080 Uiso calc R 1 . .
O O3A 0.6722(2) 0.26091(17) 0.67498(11) 0.0385(6) Uani d . 1 . .
N N1A 0.95454(18) 0.17016(15) 0.53050(10) 0.0155(4) Uani d . 1 . .
H H1AC 0.9645 0.1922 0.4896 0.019 Uiso calc R 1 . .
N N2A 0.69680(19) 0.15302(15) 0.53729(11) 0.0174(4) Uani d . 1 . .
H H2AC 0.7070 0.1310 0.5793 0.021 Uiso calc R 1 . .
C C1A 0.8903(2) 0.08603(17) 0.52236(12) 0.0178(5) Uani d . 1 . .
H H1AA 0.8923 0.0577 0.5653 0.021 Uiso calc R 1 . .
H H1AB 0.9322 0.0491 0.4933 0.021 Uiso calc R 1 . .
C C2A 0.7617(2) 0.09740(18) 0.49397(12) 0.0181(5) Uani d . 1 . .
H H2AA 0.7593 0.1232 0.4501 0.022 Uiso calc R 1 . .
H H2AB 0.7218 0.0414 0.4894 0.022 Uiso calc R 1 . .
C C3A 0.7555(2) 0.23808(18) 0.53789(13) 0.0194(5) Uani d . 1 . .
H H3AA 0.7120 0.2781 0.5639 0.023 Uiso calc R 1 . .
H H3AB 0.7521 0.2602 0.4928 0.023 Uiso calc R 1 . .
C C4A 0.8845(2) 0.23205(17) 0.56680(12) 0.0162(5) Uani d . 1 . .
H H4AA 0.9221 0.2887 0.5658 0.019 Uiso calc R 1 . .
H H4AB 0.8872 0.2142 0.6130 0.019 Uiso calc R 1 . .
C C5A 1.0771(2) 0.15712(18) 0.56848(12) 0.0170(5) Uani d . 1 . .
H H5AA 1.0633 0.1349 0.6125 0.020 Uiso calc R 1 . .
C C6A 1.1552(2) 0.09331(18) 0.53805(13) 0.0187(5) Uani d . 1 . .
C C7A 1.2402(2) 0.05136(19) 0.58085(14) 0.0236(6) Uani d . 1 . .
H H7AA 1.2406 0.0593 0.6265 0.028 Uiso calc R 1 . .
C C8A 1.3239(3) -0.00169(19) 0.55710(15) 0.0267(6) Uani d . 1 . .
H H8AA 1.3825 -0.0295 0.5861 0.032 Uiso calc R 1 . .
C C9A 1.3206(2) -0.01337(18) 0.49055(16) 0.0251(6) Uani d . 1 . .
C C10A 1.2349(3) 0.0241(2) 0.44723(15) 0.0260(6) Uani d . 1 . .
H H10A 1.2321 0.0128 0.4018 0.031 Uiso calc R 1 . .
C C11A 1.1524(3) 0.07878(19) 0.47100(14) 0.0240(6) Uani d . 1 . .
H H11A 1.0941 0.1063 0.4416 0.029 Uiso calc R 1 . .
C C12A 1.1408(2) 0.24216(18) 0.57884(13) 0.0196(5) Uani d . 1 . .
C C13A 1.1565(3) 0.2778(2) 0.64133(14) 0.0291(7) Uani d . 1 . .
H H13A 1.1260 0.2496 0.6768 0.035 Uiso calc R 1 . .
C C14A 1.2168(3) 0.3543(3) 0.65159(16) 0.0390(8) Uani d . 1 . .
H H14A 1.2260 0.3788 0.6939 0.047 Uiso calc R 1 . .
C C15A 1.2637(3) 0.3954(2) 0.60031(17) 0.0366(8) Uani d . 1 . .
H H15A 1.3063 0.4471 0.6075 0.044 Uiso calc R 1 . .
C C16A 1.2474(3) 0.3596(2) 0.53822(16) 0.0308(7) Uani d . 1 . .
H H16A 1.2787 0.3875 0.5029 0.037 Uiso calc R 1 . .
C C17A 1.1863(3) 0.28368(19) 0.52730(14) 0.0223(6) Uani d . 1 . .
H H17A 1.1754 0.2601 0.4847 0.027 Uiso calc R 1 . .
C C18A 0.5646(2) 0.1559(2) 0.51504(14) 0.0260(6) Uani d . 1 . .
H H18A 0.5514 0.1894 0.4743 0.031 Uiso calc R 1 . .
H H18B 0.5353 0.0976 0.5053 0.031 Uiso calc R 1 . .
C C19A 0.4949(3) 0.1943(2) 0.56542(16) 0.0302(7) Uani d . 1 . .
H H19A 0.5221 0.2531 0.5749 0.036 Uiso calc R 1 . .
H H19B 0.4088 0.1957 0.5494 0.036 Uiso calc R 1 . .
C C20A 0.4897(3) 0.1860(3) 0.68060(18) 0.0403(8) Uani d . 1 . .
H H20A 0.4714 0.1436 0.7135 0.048 Uiso calc R 1 . .
H H20B 0.4187 0.2228 0.6712 0.048 Uiso calc R 1 . .
C C21A 0.5937(3) 0.2386(2) 0.70758(17) 0.0370(8) Uani d . 1 . .
Cl Cl1B 0.18104(10) 0.10273(6) 0.86966(5) 0.0527(3) Uani d . 1 . .
O O1B 0.9688(2) 0.43787(17) 0.86713(11) 0.0376(5) Uani d . 1 . .
O O2B 0.7870(2) 0.34294(17) 0.80996(12) 0.0391(6) Uani d . 1 . .
O O3B 0.8678(3) 0.3414(2) 0.71568(13) 0.0575(8) Uani d . 1 . .
H H3BC 0.8046 0.3154 0.7025 0.086 Uiso calc R 1 . .
N N1B 0.53581(19) 0.41964(16) 0.97035(10) 0.0190(4) Uani d . 1 . .
H H1BC 0.5269 0.3949 1.0105 0.023 Uiso calc R 1 . .
N N2B 0.7932(2) 0.42637(17) 0.95643(11) 0.0224(5) Uani d . 1 . .
H H2BC 0.7814 0.4518 0.9156 0.027 Uiso calc R 1 . .
C C1B 0.5976(2) 0.35768(18) 0.92903(12) 0.0198(5) Uani d . 1 . .
H H1BA 0.5926 0.3792 0.8837 0.024 Uiso calc R 1 . .
H H1BB 0.5549 0.3027 0.9282 0.024 Uiso calc R 1 . .
C C2B 0.7275(3) 0.34358(19) 0.95376(13) 0.0224(6) Uani d . 1 . .
H H2BA 0.7332 0.3180 0.9978 0.027 Uiso calc R 1 . .
H H2BB 0.7642 0.3039 0.9244 0.027 Uiso calc R 1 . .
C C3B 0.7382(3) 0.4805(2) 1.00382(14) 0.0250(6) Uani d . 1 . .
H H3BA 0.7831 0.5344 1.0096 0.030 Uiso calc R 1 . .
H H3BB 0.7433 0.4515 1.0466 0.030 Uiso calc R 1 . .
C C4B 0.6090(3) 0.49921(18) 0.98106(14) 0.0223(6) Uani d . 1 . .
H H4BA 0.5748 0.5349 1.0140 0.027 Uiso calc R 1 . .
H H4BB 0.6047 0.5317 0.9398 0.027 Uiso calc R 1 . .
C C5B 0.4118(2) 0.43970(19) 0.93531(13) 0.0221(6) Uani d . 1 . .
H H5BA 0.4251 0.4663 0.8927 0.026 Uiso calc R 1 . .
C C6B 0.3450(2) 0.3572(2) 0.91958(13) 0.0233(6) Uani d . 1 . .
C C7B 0.3046(3) 0.3084(2) 0.96865(15) 0.0263(6) Uani d . 1 . .
H H7BA 0.3131 0.3283 1.0124 0.032 Uiso calc R 1 . .
C C8B 0.2515(3) 0.2303(2) 0.95391(17) 0.0339(7) Uani d . 1 . .
H H8BA 0.2244 0.1961 0.9873 0.041 Uiso calc R 1 . .
C C9B 0.2388(3) 0.2028(2) 0.88932(17) 0.0365(8) Uani d . 1 . .
C C10B 0.2738(4) 0.2517(3) 0.84000(16) 0.0408(8) Uani d . 1 . .
H H10B 0.2618 0.2328 0.7961 0.049 Uiso calc R 1 . .
C C11B 0.3272(3) 0.3296(2) 0.85527(16) 0.0343(7) Uani d . 1 . .
H H11B 0.3517 0.3643 0.8215 0.041 Uiso calc R 1 . .
C C12B 0.3390(3) 0.50213(19) 0.97057(15) 0.0244(6) Uani d . 1 . .
C C13B 0.3556(3) 0.5196(2) 1.03748(15) 0.0292(7) Uani d . 1 . .
H H13B 0.4170 0.4916 1.0645 0.035 Uiso calc R 1 . .
C C14B 0.2819(3) 0.5781(2) 1.06445(18) 0.0353(7) Uani d . 1 . .
H H14B 0.2957 0.5916 1.1095 0.042 Uiso calc R 1 . .
C C15B 0.1889(3) 0.6167(2) 1.0263(2) 0.0417(8) Uani d . 1 . .
H H15B 0.1369 0.6548 1.0452 0.050 Uiso calc R 1 . .
C C16B 0.1725(3) 0.5990(2) 0.9599(2) 0.0427(9) Uani d . 1 . .
H H16B 0.1091 0.6255 0.9332 0.051 Uiso calc R 1 . .
C C17B 0.2473(3) 0.5434(2) 0.93261(17) 0.0338(7) Uani d . 1 . .
H H17B 0.2361 0.5331 0.8870 0.041 Uiso calc R 1 . .
C C18B 0.9256(3) 0.4166(2) 0.97499(15) 0.0327(7) Uani d . 1 . .
H H18C 0.9391 0.3790 1.0135 0.039 Uiso calc R 1 . .
H H18D 0.9607 0.4727 0.9871 0.039 Uiso calc R 1 . .
C C19B 0.9876(3) 0.3799(3) 0.91983(19) 0.0396(8) Uani d . 1 . .
H H19C 1.0741 0.3730 0.9333 0.047 Uiso calc R 1 . .
H H19D 0.9535 0.3238 0.9070 0.047 Uiso calc R 1 . .
C C20B 0.9815(4) 0.4014(3) 0.80583(19) 0.0483(10) Uani d . 1 . .
H H20C 1.0471 0.3593 0.8105 0.058 Uiso calc R 1 . .
H H20D 1.0034 0.4461 0.7755 0.058 Uiso calc R 1 . .
C C21B 0.8681(4) 0.3587(3) 0.77753(17) 0.0415(8) Uani d . 1 . .
O O1C 0.79680(19) 0.09712(15) 0.65794(10) 0.0274(4) Uani d . 1 . .
O O2C 1.0086(3) 0.1450(2) 0.73266(12) 0.0616(10) Uani d . 1 . .
O O3C 0.9234(3) 0.17726(19) 0.81843(16) 0.0577(8) Uani d . 1 . .
O O4C 0.8609(2) -0.11502(16) 0.91389(10) 0.0331(5) Uani d . 1 . .
O O5C 0.7121(2) -0.18315(15) 0.86224(11) 0.0313(5) Uani d . 1 . .
O O6C 0.56936(19) -0.10817(17) 0.64531(11) 0.0361(6) Uani d . 1 . .
O O7C 0.6664(2) -0.02135(15) 0.59006(10) 0.0309(5) Uani d . 1 . .
N N1C 0.9382(3) 0.1313(2) 0.77214(14) 0.0401(7) Uani d . 1 . .
N N2C 0.7885(2) -0.12627(17) 0.86580(12) 0.0255(5) Uani d . 1 . .
N N3C 0.6489(2) -0.05485(17) 0.64152(11) 0.0224(5) Uani d . 1 . .
C C1C 0.7961(2) 0.04300(19) 0.70205(13) 0.0205(5) Uani d . 1 . .
C C2C 0.8661(3) 0.0537(2) 0.76457(14) 0.0254(6) Uani d . 1 . .
C C3C 0.8660(3) 0.0012(2) 0.81686(14) 0.0249(6) Uani d . 1 . .
H H3CA 0.9145 0.0127 0.8564 0.030 Uiso calc R 1 . .
C C4C 0.7922(2) -0.0702(2) 0.81035(13) 0.0223(6) Uani d . 1 . .
C C5C 0.7203(2) -0.08658(19) 0.75341(13) 0.0212(5) Uani d . 1 . .
H H5CA 0.6686 -0.1344 0.7505 0.025 Uiso calc R 1 . .
C C6C 0.7240(2) -0.03285(19) 0.70048(13) 0.0207(6) Uani d . 1 . .
O O1D 0.93928(19) 0.18889(14) 0.40063(9) 0.0249(4) Uani d . 1 . .
O O2D 0.9747(3) 0.05081(17) 0.32418(14) 0.0548(8) Uani d . 1 . .
O O3D 0.8281(2) 0.05186(16) 0.24704(12) 0.0424(6) Uani d . 1 . .
O O4D 0.8374(2) 0.30033(16) 0.11042(10) 0.0309(5) Uani d . 1 . .
O O5D 0.8824(2) 0.42219(16) 0.15462(11) 0.0380(5) Uani d . 1 . .
O O6D 1.0061(3) 0.44020(16) 0.38295(13) 0.0443(6) Uani d . 1 . .
O O7D 0.9339(2) 0.34861(17) 0.44645(10) 0.0364(5) Uani d . 1 . .
N N1D 0.8989(3) 0.08785(16) 0.28649(12) 0.0285(6) Uani d . 1 . .
N N2D 0.8686(2) 0.34472(17) 0.15838(11) 0.0231(5) Uani d . 1 . .
N N3D 0.9598(2) 0.37156(16) 0.39307(12) 0.0241(5) Uani d . 1 . .
C C1D 0.9264(2) 0.22591(18) 0.34697(12) 0.0160(5) Uani d . 1 . .
C C2D 0.9020(2) 0.18040(18) 0.28569(13) 0.0198(5) Uani d . 1 . .
C C3D 0.8806(2) 0.21806(19) 0.22587(12) 0.0179(5) Uani d . 1 . .
H H3DA 0.8595 0.1850 0.1879 0.022 Uiso calc R 1 . .
C C4D 0.8903(2) 0.30535(18) 0.22165(13) 0.0180(5) Uani d . 1 . .
C C5D 0.9179(2) 0.35465(18) 0.27694(13) 0.0186(5) Uani d . 1 . .
H H5DA 0.9264 0.4143 0.2733 0.022 Uiso calc R 1 . .
C C6D 0.9327(2) 0.31620(18) 0.33673(13) 0.0184(5) Uani d . 1 . .
O O1E 0.5620(2) 0.39892(13) 1.09998(9) 0.0253(4) Uani d . 1 . .
O O2E 0.5266(3) 0.53058(18) 1.18380(13) 0.0507(7) Uani d . 1 . .
O O3E 0.6761(3) 0.52363(18) 1.25888(13) 0.0496(7) Uani d . 1 . .
O O4E 0.6578(2) 0.2660(2) 1.38424(11) 0.0452(7) Uani d . 1 . .
O O5E 0.6351(2) 0.14505(19) 1.33419(12) 0.0447(7) Uani d . 1 . .
O O6E 0.4915(4) 0.14663(19) 1.10720(15) 0.0659(10) Uani d . 1 . .
O O7E 0.5555(2) 0.24316(15) 1.04664(10) 0.0331(5) Uani d . 1 . .
N N1E 0.6011(3) 0.49029(19) 1.21902(13) 0.0342(6) Uani d . 1 . .
N N2E 0.6358(2) 0.2233(2) 1.33420(13) 0.0336(7) Uani d . 1 . .
N N3E 0.5367(2) 0.21628(17) 1.09969(13) 0.0277(5) Uani d . 1 . .
C C1E 0.5733(2) 0.35792(19) 1.15211(13) 0.0194(5) Uani d . 1 . .
C C2E 0.5990(2) 0.39845(19) 1.21537(14) 0.0218(6) Uani d . 1 . .
C C3E 0.6207(2) 0.3559(2) 1.27318(13) 0.0248(6) Uani d . 1 . .
H H3EA 0.6411 0.3861 1.3127 0.030 Uiso calc R 1 . .
C C4E 0.6126(2) 0.2685(2) 1.27344(14) 0.0259(6) Uani d . 1 . .
C C5E 0.5844(2) 0.2231(2) 1.21629(14) 0.0239(6) Uani d . 1 . .
H H5EA 0.5775 0.1631 1.2172 0.029 Uiso calc R 1 . .
C C6E 0.5666(2) 0.26696(19) 1.15802(13) 0.0195(5) Uani d . 1 . .
O O1F 0.68330(18) 0.50280(14) 0.84530(10) 0.0261(4) Uani d . 1 . .
O O2F 0.4523(2) 0.4860(2) 0.77442(12) 0.0477(7) Uani d . 1 . .
O O3F 0.5271(3) 0.4344(2) 0.69206(16) 0.0716(10) Uani d . 1 . .
O O4F 0.6482(2) 0.71341(16) 0.58982(10) 0.0324(5) Uani d . 1 . .
O O5F 0.79813(19) 0.77792(16) 0.64310(10) 0.0305(5) Uani d . 1 . .
O O6F 0.92948(19) 0.69978(19) 0.86099(11) 0.0389(6) Uani d . 1 . .
O O7F 0.8319(2) 0.61047(17) 0.91374(10) 0.0344(5) Uani d . 1 . .
N N1F 0.5248(2) 0.48557(18) 0.73525(12) 0.0302(6) Uani d . 1 . .
N N2F 0.7192(2) 0.72331(17) 0.63870(11) 0.0230(5) Uani d . 1 . .
N N3F 0.8502(2) 0.64698(18) 0.86315(11) 0.0251(5) Uani d . 1 . .
C C1F 0.6912(2) 0.55608(19) 0.80234(13) 0.0201(5) Uani d . 1 . .
C C2F 0.6167(2) 0.55174(19) 0.74045(13) 0.0219(6) Uani d . 1 . .
C C3F 0.6259(2) 0.6021(2) 0.68762(13) 0.0210(5) Uani d . 1 . .
H H3FA 0.5766 0.5930 0.6480 0.025 Uiso calc R 1 . .
C C4F 0.7102(2) 0.66759(19) 0.69346(13) 0.0204(5) Uani d . 1 . .
C C5F 0.7830(2) 0.6799(2) 0.75121(13) 0.0219(6) Uani d . 1 . .
H H5FA 0.8398 0.7246 0.7546 0.026 Uiso calc R 1 . .
C C6F 0.7730(2) 0.6275(2) 0.80350(13) 0.0220(6) Uani d . 1 . .

loop_
_atom_site_aniso_label
_atom_site_aniso_U_11
_atom_site_aniso_U_22
_atom_site_aniso_U_33
_atom_site_aniso_U_12
_atom_site_aniso_U_13
_atom_site_aniso_U_23
Cl1A 0.0230(3) 0.0272(3) 0.0621(5) 0.0041(3) 0.0098(3) -0.0105(3)
O1A 0.0289(11) 0.0372(12) 0.0308(11) -0.0023(9) 0.0039(9) 0.0049(10)
O2A 0.0541(16) 0.069(2) 0.0402(14) -0.0227(15) 0.0193(12) -0.0114(14)
O3A 0.0374(13) 0.0474(14) 0.0326(12) -0.0101(11) 0.0119(10) -0.0043(11)
N1A 0.0137(9) 0.0221(11) 0.0104(9) 0.0022(9) 0.0003(8) 0.0029(8)
N2A 0.0118(9) 0.0228(11) 0.0170(10) -0.0004(8) -0.0011(8) 0.0052(9)
C1A 0.0172(12) 0.0205(13) 0.0155(11) 0.0013(10) 0.0005(9) 0.0004(10)
C2A 0.0178(12) 0.0230(13) 0.0124(11) 0.0008(10) -0.0029(9) 0.0004(10)
C3A 0.0174(12) 0.0214(14) 0.0196(12) 0.0036(10) 0.0023(10) 0.0030(11)
C4A 0.0138(11) 0.0211(13) 0.0140(11) 0.0000(10) 0.0030(9) -0.0025(10)
C5A 0.0150(11) 0.0236(13) 0.0122(11) 0.0026(10) 0.0003(9) 0.0030(10)
C6A 0.0138(11) 0.0215(13) 0.0204(12) 0.0013(10) 0.0001(10) 0.0044(11)
C7A 0.0225(13) 0.0262(14) 0.0206(13) -0.0008(11) -0.0046(10) 0.0059(11)
C8A 0.0188(13) 0.0245(15) 0.0352(16) 0.0037(11) -0.0048(11) 0.0078(13)
C9A 0.0147(12) 0.0172(13) 0.0445(17) 0.0031(10) 0.0091(11) -0.0003(12)
C10A 0.0275(14) 0.0285(15) 0.0230(14) 0.0031(12) 0.0078(11) 0.0018(12)
C11A 0.0214(13) 0.0271(15) 0.0235(13) 0.0081(11) 0.0027(11) 0.0065(12)
C12A 0.0122(11) 0.0267(14) 0.0194(12) 0.0003(10) -0.0008(9) 0.0016(11)
C13A 0.0307(15) 0.0394(18) 0.0164(13) -0.0086(13) -0.0012(11) 0.0021(12)
C14A 0.047(2) 0.043(2) 0.0244(15) -0.0132(16) -0.0075(13) -0.0055(15)
C15A 0.0389(18) 0.0336(17) 0.0357(17) -0.0098(14) -0.0045(14) 0.0048(14)
C16A 0.0283(15) 0.0328(17) 0.0316(15) -0.0017(13) 0.0046(12) 0.0107(14)
C17A 0.0217(13) 0.0237(14) 0.0215(13) 0.0043(11) 0.0019(10) 0.0002(11)
C18A 0.0127(12) 0.0367(16) 0.0267(14) -0.0022(11) -0.0072(10) 0.0072(13)
C19A 0.0143(12) 0.0363(17) 0.0397(17) 0.0017(11) 0.0021(11) 0.0104(14)
C20A 0.0407(18) 0.045(2) 0.0373(18) -0.0047(16) 0.0161(15) -0.0020(16)
C21A 0.0402(18) 0.0380(19) 0.0339(17) 0.0000(15) 0.0097(14) 0.0020(15)
Cl1B 0.0762(7) 0.0329(4) 0.0430(5) -0.0139(4) -0.0218(4) 0.0062(4)
O1B 0.0362(12) 0.0415(14) 0.0356(12) -0.0070(10) 0.0058(10) -0.0004(11)
O2B 0.0378(12) 0.0464(14) 0.0349(12) -0.0041(11) 0.0125(10) -0.0074(11)
O3B 0.0541(16) 0.081(2) 0.0408(14) -0.0284(16) 0.0203(12) -0.0149(15)
N1B 0.0194(10) 0.0241(11) 0.0129(10) -0.0010(9) -0.0013(8) 0.0018(9)
N2B 0.0213(11) 0.0276(12) 0.0166(10) -0.0040(10) -0.0060(8) 0.0065(10)
C1B 0.0229(13) 0.0238(13) 0.0121(11) -0.0016(11) -0.0008(10) 0.0016(10)
C2B 0.0225(13) 0.0246(14) 0.0192(12) -0.0029(11) -0.0022(10) 0.0031(11)
C3B 0.0272(14) 0.0265(14) 0.0201(13) -0.0085(12) -0.0031(11) 0.0027(12)
C4B 0.0303(15) 0.0195(13) 0.0168(12) -0.0020(11) 0.0012(10) 0.0028(11)
C5B 0.0200(12) 0.0309(15) 0.0139(12) -0.0017(11) -0.0052(10) 0.0085(11)
C6B 0.0196(13) 0.0294(15) 0.0194(13) 0.0022(11) -0.0052(10) 0.0040(12)
C7B 0.0237(14) 0.0311(15) 0.0232(14) 0.0026(12) -0.0013(11) 0.0059(12)
C8B 0.0373(17) 0.0284(16) 0.0348(17) -0.0031(14) -0.0021(13) 0.0093(14)
C9B 0.0387(18) 0.0281(16) 0.0386(18) -0.0073(13) -0.0152(14) 0.0030(14)
C10B 0.055(2) 0.042(2) 0.0224(15) -0.0088(17) -0.0138(14) -0.0012(15)
C11B 0.0391(17) 0.0393(18) 0.0221(14) -0.0101(15) -0.0080(12) 0.0072(14)
C12B 0.0222(13) 0.0244(14) 0.0268(14) -0.0006(11) 0.0034(11) 0.0080(12)
C13B 0.0307(15) 0.0326(16) 0.0247(15) 0.0033(13) 0.0051(12) 0.0032(13)
C14B 0.0361(17) 0.0317(17) 0.0400(17) 0.0029(14) 0.0129(14) 0.0000(14)
C15B 0.0371(18) 0.0255(16) 0.064(2) 0.0038(13) 0.0119(17) 0.0029(16)
C16B 0.0293(17) 0.0344(18) 0.062(2) 0.0083(15) -0.0050(16) 0.0123(18)
C17B 0.0352(17) 0.0322(16) 0.0320(16) -0.0005(14) -0.0057(13) 0.0085(14)
C18B 0.0203(13) 0.0451(19) 0.0305(15) -0.0038(13) -0.0087(12) 0.0066(14)
C19B 0.0205(14) 0.047(2) 0.051(2) 0.0004(14) 0.0002(14) 0.0025(17)
C20B 0.048(2) 0.057(3) 0.042(2) -0.0171(18) 0.0182(17) -0.0066(18)
C21B 0.050(2) 0.043(2) 0.0324(17) -0.0087(17) 0.0099(15) -0.0010(15)
O1C 0.0310(10) 0.0296(11) 0.0204(10) -0.0041(9) -0.0035(8) 0.0087(9)
O2C 0.0673(18) 0.088(2) 0.0270(12) -0.0519(18) -0.0058(12) 0.0159(14)
O3C 0.0692(19) 0.0376(15) 0.0648(19) -0.0111(14) -0.0002(15) -0.0087(14)
O4C 0.0332(11) 0.0427(13) 0.0207(10) -0.0072(10) -0.0099(8) 0.0117(10)
O5C 0.0292(11) 0.0374(12) 0.0267(10) -0.0088(9) 0.0004(9) 0.0107(10)
O6C 0.0218(10) 0.0573(16) 0.0278(11) -0.0154(10) -0.0049(8) 0.0090(11)
O7C 0.0406(12) 0.0345(12) 0.0165(10) -0.0071(10) -0.0020(8) 0.0073(9)
N1C 0.0459(17) 0.0417(17) 0.0293(14) -0.0153(14) -0.0128(12) 0.0133(13)
N2C 0.0233(11) 0.0312(13) 0.0216(12) -0.0020(10) 0.0000(9) 0.0068(10)
N3C 0.0153(10) 0.0310(13) 0.0205(11) 0.0015(9) 0.0004(9) 0.0040(10)
C1C 0.0171(12) 0.0275(14) 0.0170(12) 0.0016(11) 0.0022(10) 0.0032(11)
C2C 0.0213(13) 0.0305(15) 0.0239(14) -0.0048(12) 0.0002(11) 0.0070(12)
C3C 0.0211(13) 0.0322(16) 0.0200(13) -0.0013(12) -0.0050(10) 0.0023(12)
C4C 0.0201(12) 0.0295(15) 0.0173(13) -0.0002(11) 0.0017(10) 0.0060(12)
C5C 0.0177(12) 0.0261(14) 0.0198(13) 0.0001(11) 0.0019(10) 0.0052(11)
C6C 0.0154(12) 0.0303(15) 0.0165(12) 0.0031(11) 0.0027(10) 0.0029(11)
O1D 0.0319(11) 0.0273(11) 0.0150(9) 0.0069(9) -0.0009(8) 0.0046(8)
O2D 0.087(2) 0.0286(13) 0.0426(14) 0.0205(14) -0.0201(14) 0.0040(12)
O3D 0.0560(15) 0.0280(12) 0.0408(13) -0.0048(11) -0.0066(12) -0.0063(11)
O4D 0.0341(11) 0.0426(13) 0.0150(9) 0.0040(10) -0.0027(8) 0.0058(9)
O5D 0.0449(13) 0.0324(12) 0.0346(12) -0.0054(11) -0.0050(10) 0.0190(10)
O6D 0.0595(16) 0.0320(13) 0.0415(13) -0.0186(12) 0.0063(12) -0.0136(11)
O7D 0.0487(14) 0.0398(13) 0.0205(10) -0.0008(11) 0.0022(9) -0.0082(10)
N1D 0.0437(15) 0.0195(13) 0.0218(12) 0.0033(11) 0.0013(11) 0.0009(10)
N2D 0.0164(11) 0.0327(13) 0.0197(11) 0.0018(9) 0.0003(9) 0.0087(10)
N3D 0.0227(11) 0.0260(13) 0.0225(12) 0.0014(10) -0.0033(9) -0.0054(10)
C1D 0.0131(11) 0.0218(13) 0.0127(11) 0.0025(10) -0.0003(9) 0.0024(10)
C2D 0.0204(12) 0.0190(13) 0.0197(13) 0.0033(10) 0.0000(10) 0.0009(11)
C3D 0.0147(11) 0.0250(13) 0.0136(12) 0.0034(10) -0.0006(9) -0.0012(10)
C4D 0.0117(11) 0.0259(14) 0.0162(12) 0.0020(10) -0.0002(9) 0.0067(11)
C5D 0.0124(11) 0.0199(13) 0.0231(13) 0.0015(10) 0.0003(9) 0.0059(11)
C6D 0.0125(11) 0.0229(13) 0.0194(13) 0.0016(10) -0.0007(9) -0.0043(11)
O1E 0.0384(11) 0.0251(11) 0.0117(9) 0.0039(9) 0.0000(8) 0.0020(8)
O2E 0.0682(18) 0.0368(14) 0.0428(14) 0.0218(13) -0.0140(13) -0.0115(12)
O3E 0.0667(18) 0.0423(15) 0.0358(13) -0.0032(13) -0.0139(12) -0.0175(12)
O4E 0.0369(13) 0.081(2) 0.0165(11) 0.0089(13) -0.0002(9) 0.0123(12)
O5E 0.0317(12) 0.0609(18) 0.0396(13) -0.0068(12) -0.0052(10) 0.0312(13)
O6E 0.112(3) 0.0382(16) 0.0483(16) -0.0372(18) 0.0095(17) -0.0060(13)
O7E 0.0512(14) 0.0322(12) 0.0151(9) -0.0055(10) -0.0006(9) -0.0010(9)
N1E 0.0437(16) 0.0342(15) 0.0232(13) 0.0069(12) -0.0033(11) -0.0115(12)
N2E 0.0125(11) 0.065(2) 0.0231(13) 0.0012(12) 0.0016(9) 0.0171(14)
N3E 0.0319(13) 0.0232(13) 0.0275(13) -0.0049(11) -0.0001(10) -0.0021(11)
C1E 0.0149(12) 0.0272(14) 0.0158(12) 0.0035(10) 0.0002(9) 0.0007(11)
C2E 0.0188(12) 0.0268(15) 0.0196(13) 0.0040(10) 0.0014(10) -0.0028(11)
C3E 0.0139(12) 0.0486(19) 0.0121(12) 0.0033(12) 0.0019(9) -0.0049(12)
C4E 0.0131(12) 0.0466(19) 0.0184(13) 0.0025(12) 0.0025(10) 0.0110(13)
C5E 0.0154(12) 0.0302(15) 0.0258(14) -0.0018(11) 0.0009(10) 0.0093(12)
C6E 0.0154(12) 0.0252(14) 0.0177(12) -0.0016(10) 0.0001(10) 0.0013(11)
O1F 0.0262(10) 0.0294(11) 0.0217(10) 0.0024(8) -0.0022(8) 0.0094(9)
O2F 0.0445(14) 0.0596(18) 0.0400(14) -0.0253(13) 0.0084(11) 0.0029(13)
O3F 0.086(2) 0.067(2) 0.064(2) -0.0362(19) 0.0176(17) -0.0337(18)
O4F 0.0310(11) 0.0461(13) 0.0183(10) -0.0084(10) -0.0061(8) 0.0079(9)
O5F 0.0220(10) 0.0427(13) 0.0267(10) -0.0079(9) 0.0027(8) 0.0118(10)
O6F 0.0215(11) 0.0641(17) 0.0295(11) -0.0136(11) -0.0049(9) 0.0105(12)
O7F 0.0427(13) 0.0410(13) 0.0178(10) -0.0085(11) -0.0045(9) 0.0087(10)
N1F 0.0380(14) 0.0319(14) 0.0192(12) -0.0092(12) -0.0045(10) 0.0053(11)
N2F 0.0176(11) 0.0341(13) 0.0176(11) -0.0002(10) 0.0032(9) 0.0041(10)
N3F 0.0193(11) 0.0366(14) 0.0188(11) 0.0008(10) -0.0008(9) 0.0031(11)
C1F 0.0178(12) 0.0282(14) 0.0150(12) 0.0058(11) 0.0053(10) 0.0028(11)
C2F 0.0218(13) 0.0252(14) 0.0189(12) -0.0002(11) 0.0029(10) -0.0022(11)
C3F 0.0194(12) 0.0297(14) 0.0137(11) 0.0020(11) 0.0011(9) 0.0000(11)
C4F 0.0142(11) 0.0311(15) 0.0162(12) 0.0044(11) 0.0037(9) 0.0035(11)
C5F 0.0143(11) 0.0328(15) 0.0189(13) 0.0021(11) 0.0034(10) 0.0019(12)
C6F 0.0145(12) 0.0311(15) 0.0202(13) 0.0043(11) 0.0003(10) 0.0020(12)

loop_
_atom_type_symbol
_atom_type_description
_atom_type_scat_dispersion_real
_atom_type_scat_dispersion_imag
_atom_type_scat_source
C C 0.0181 0.0091 'International Tables Vol C Tables 4.2.6.8 and 6.1.1.4'
H H 0.0000 0.0000 'International Tables Vol C Tables 4.2.6.8 and 6.1.1.4'
N N 0.0311 0.0180 'International Tables Vol C Tables 4.2.6.8 and 6.1.1.4'
O O 0.0492 0.0322 'International Tables Vol C Tables 4.2.6.8 and 6.1.1.4'
Cl Cl 0.3639 0.7018 'International Tables Vol C Tables 4.2.6.8 and 6.1.1.4'

loop_
_geom_angle_atom_site_label_1
_geom_angle_atom_site_label_2
_geom_angle_atom_site_label_3
_geom_angle_site_symmetry_1
_geom_angle_site_symmetry_3
_geom_angle
_geom_angle_publ_flag
C20A O1A C19A . . 114.4(3) ?
C21A O2A H2AD . . 109.5 ?
C4A N1A C1A . . 110.86(19) ?
C4A N1A C5A . . 108.93(19) ?
C1A N1A C5A . . 109.52(19) ?
C4A N1A H1AC . . 109.2 ?
C1A N1A H1AC . . 109.2 ?
C5A N1A H1AC . . 109.2 ?
C3A N2A C2A . . 106.79(19) ?
C3A N2A C18A . . 113.3(2) ?
C2A N2A C18A . . 111.2(2) ?
C3A N2A H2AC . . 108.5 ?
C2A N2A H2AC . . 108.5 ?
C18A N2A H2AC . . 108.5 ?
N1A C1A C2A . . 111.4(2) ?
N1A C1A H1AA . . 109.3 ?
C2A C1A H1AA . . 109.3 ?
N1A C1A H1AB . . 109.3 ?
C2A C1A H1AB . . 109.3 ?
H1AA C1A H1AB . . 108.0 ?
N2A C2A C1A . . 110.2(2) ?
N2A C2A H2AA . . 109.6 ?
C1A C2A H2AA . . 109.6 ?
N2A C2A H2AB . . 109.6 ?
C1A C2A H2AB . . 109.6 ?
H2AA C2A H2AB . . 108.1 ?
N2A C3A C4A . . 110.6(2) ?
N2A C3A H3AA . . 109.5 ?
C4A C3A H3AA . . 109.5 ?
N2A C3A H3AB . . 109.5 ?
C4A C3A H3AB . . 109.5 ?
H3AA C3A H3AB . . 108.1 ?
N1A C4A C3A . . 112.1(2) ?
N1A C4A H4AA . . 109.2 ?
C3A C4A H4AA . . 109.2 ?
N1A C4A H4AB . . 109.2 ?
C3A C4A H4AB . . 109.2 ?
H4AA C4A H4AB . . 107.9 ?
C6A C5A C12A . . 111.0(2) ?
C6A C5A N1A . . 114.1(2) ?
C12A C5A N1A . . 109.8(2) ?
C6A C5A H5AA . . 107.2 ?
C12A C5A H5AA . . 107.2 ?
N1A C5A H5AA . . 107.2 ?
C7A C6A C11A . . 119.3(3) ?
C7A C6A C5A . . 116.2(2) ?
C11A C6A C5A . . 124.4(2) ?
C8A C7A C6A . . 120.5(3) ?
C8A C7A H7AA . . 119.8 ?
C6A C7A H7AA . . 119.8 ?
C9A C8A C7A . . 118.9(3) ?
C9A C8A H8AA . . 120.6 ?
C7A C8A H8AA . . 120.6 ?
C10A C9A C8A . . 122.1(3) ?
C10A C9A Cl1A . . 119.2(2) ?
C8A C9A Cl1A . . 118.7(2) ?
C9A C10A C11A . . 118.9(3) ?
C9A C10A H10A . . 120.5 ?
C11A C10A H10A . . 120.5 ?
C10A C11A C6A . . 120.2(3) ?
C10A C11A H11A . . 119.9 ?
C6A C11A H11A . . 119.9 ?
C17A C12A C13A . . 119.5(3) ?
C17A C12A C5A . . 120.8(2) ?
C13A C12A C5A . . 119.6(2) ?
C14A C13A C12A . . 120.1(3) ?
C14A C13A H13A . . 119.9 ?
C12A C13A H13A . . 119.9 ?
C13A C14A C15A . . 120.4(3) ?
C13A C14A H14A . . 119.8 ?
C15A C14A H14A . . 119.8 ?
C14A C15A C16A . . 119.1(3) ?
C14A C15A H15A . . 120.4 ?
C16A C15A H15A . . 120.4 ?
C17A C16A C15A . . 120.9(3) ?
C17A C16A H16A . . 119.5 ?
C15A C16A H16A . . 119.5 ?
C16A C17A C12A . . 119.9(3) ?
C16A C17A H17A . . 120.1 ?
C12A C17A H17A . . 120.1 ?
C19A C18A N2A . . 111.9(2) ?
C19A C18A H18A . . 109.2 ?
N2A C18A H18A . . 109.2 ?
C19A C18A H18B . . 109.2 ?
N2A C18A H18B . . 109.2 ?
H18A C18A H18B . . 107.9 ?
O1A C19A C18A . . 108.0(3) ?
O1A C19A H19A . . 110.1 ?
C18A C19A H19A . . 110.1 ?
O1A C19A H19B . . 110.1 ?
C18A C19A H19B . . 110.1 ?
H19A C19A H19B . . 108.4 ?
O1A C20A C21A . . 111.4(3) ?
O1A C20A H20A . . 109.3 ?
C21A C20A H20A . . 109.3 ?
O1A C20A H20B . . 109.3 ?
C21A C20A H20B . . 109.3 ?
H20A C20A H20B . . 108.0 ?
O3A C21A O2A . . 123.8(3) ?
O3A C21A C20A . . 122.7(3) ?
O2A C21A C20A . . 113.4(3) ?
C20B O1B C19B . . 113.8(3) ?
C21B O3B H3BC . . 109.5 ?
C4B N1B C1B . . 110.2(2) ?
C4B N1B C5B . . 110.7(2) ?
C1B N1B C5B . . 108.4(2) ?
C4B N1B H1BC . . 109.2 ?
C1B N1B H1BC . . 109.2 ?
C5B N1B H1BC . . 109.2 ?
C3B N2B C2B . . 106.7(2) ?
C3B N2B C18B . . 111.2(2) ?
C2B N2B C18B . . 113.0(2) ?
C3B N2B H2BC . . 108.6 ?
C2B N2B H2BC . . 108.6 ?
C18B N2B H2BC . . 108.6 ?
N1B C1B C2B . . 112.9(2) ?
N1B C1B H1BA . . 109.0 ?
C2B C1B H1BA . . 109.0 ?
N1B C1B H1BB . . 109.0 ?
C2B C1B H1BB . . 109.0 ?
H1BA C1B H1BB . . 107.8 ?
N2B C2B C1B . . 109.9(2) ?
N2B C2B H2BA . . 109.7 ?
C1B C2B H2BA . . 109.7 ?
N2B C2B H2BB . . 109.7 ?
C1B C2B H2BB . . 109.7 ?
H2BA C2B H2BB . . 108.2 ?
N2B C3B C4B . . 111.3(2) ?
N2B C3B H3BA . . 109.4 ?
C4B C3B H3BA . . 109.4 ?
N2B C3B H3BB . . 109.4 ?
C4B C3B H3BB . . 109.4 ?
H3BA C3B H3BB . . 108.0 ?
N1B C4B C3B . . 112.1(2) ?
N1B C4B H4BA . . 109.2 ?
C3B C4B H4BA . . 109.2 ?
N1B C4B H4BB . . 109.2 ?
C3B C4B H4BB . . 109.2 ?
H4BA C4B H4BB . . 107.9 ?
C12B C5B C6B . . 112.3(2) ?
C12B C5B N1B . . 114.7(2) ?
C6B C5B N1B . . 109.2(2) ?
C12B C5B H5BA . . 106.7 ?
C6B C5B H5BA . . 106.7 ?
N1B C5B H5BA . . 106.7 ?
C7B C6B C11B . . 119.8(3) ?
C7B C6B C5B . . 120.8(3) ?
C11B C6B C5B . . 119.4(3) ?
C6B C7B C8B . . 120.0(3) ?
C6B C7B H7BA . . 120.0 ?
C8B C7B H7BA . . 120.0 ?
C7B C8B C9B . . 118.9(3) ?
C7B C8B H8BA . . 120.5 ?
C9B C8B H8BA . . 120.5 ?
C10B C9B C8B . . 121.8(3) ?
C10B C9B Cl1B . . 117.9(3) ?
C8B C9B Cl1B . . 120.2(3) ?
C9B C10B C11B . . 118.8(3) ?
C9B C10B H10B . . 120.6 ?
C11B C10B H10B . . 120.6 ?
C10B C11B C6B . . 120.6(3) ?
C10B C11B H11B . . 119.7 ?
C6B C11B H11B . . 119.7 ?
C17B C12B C13B . . 118.5(3) ?
C17B C12B C5B . . 116.1(3) ?
C13B C12B C5B . . 125.3(3) ?
C14B C13B C12B . . 120.0(3) ?
C14B C13B H13B . . 120.0 ?
C12B C13B H13B . . 120.0 ?
C15B C14B C13B . . 120.7(3) ?
C15B C14B H14B . . 119.7 ?
C13B C14B H14B . . 119.7 ?
C14B C15B C16B . . 119.2(3) ?
C14B C15B H15B . . 120.4 ?
C16B C15B H15B . . 120.4 ?
C17B C16B C15B . . 120.5(3) ?
C17B C16B H16B . . 119.8 ?
C15B C16B H16B . . 119.8 ?
C16B C17B C12B . . 121.2(3) ?
C16B C17B H17B . . 119.4 ?
C12B C17B H17B . . 119.4 ?
N2B C18B C19B . . 111.7(3) ?
N2B C18B H18C . . 109.3 ?
C19B C18B H18C . . 109.3 ?
N2B C18B H18D . . 109.3 ?
C19B C18B H18D . . 109.3 ?
H18C C18B H18D . . 107.9 ?
O1B C19B C18B . . 106.6(3) ?
O1B C19B H19C . . 110.4 ?
C18B C19B H19C . . 110.4 ?
O1B C19B H19D . . 110.4 ?
C18B C19B H19D . . 110.4 ?
H19C C19B H19D . . 108.6 ?
O1B C20B C21B . . 111.6(3) ?
O1B C20B H20C . . 109.3 ?
C21B C20B H20C . . 109.3 ?
O1B C20B H20D . . 109.3 ?
C21B C20B H20D . . 109.3 ?
H20C C20B H20D . . 108.0 ?
O2B C21B O3B . . 124.9(4) ?
O2B C21B C20B . . 122.3(3) ?
O3B C21B C20B . . 112.8(3) ?
O2C N1C O3C . . 124.7(3) ?
O2C N1C C2C . . 118.0(3) ?
O3C N1C C2C . . 117.3(3) ?
O4C N2C O5C . . 123.3(2) ?
O4C N2C C4C . . 118.6(2) ?
O5C N2C C4C . . 118.1(2) ?
O7C N3C O6C . . 122.2(2) ?
O7C N3C C6C . . 119.6(2) ?
O6C N3C C6C . . 118.2(2) ?
O1C C1C C6C . . 126.6(2) ?
O1C C1C C2C . . 121.6(3) ?
C6C C1C C2C . . 111.6(2) ?
C3C C2C C1C . . 126.1(3) ?
C3C C2C N1C . . 118.0(3) ?
C1C C2C N1C . . 115.8(3) ?
C2C C3C C4C . . 117.7(3) ?
C2C C3C H3CA . . 121.2 ?
C4C C3C H3CA . . 121.2 ?
C5C C4C C3C . . 121.5(3) ?
C5C C4C N2C . . 119.7(3) ?
C3C C4C N2C . . 118.8(2) ?
C4C C5C C6C . . 119.6(3) ?
C4C C5C H5CA . . 120.2 ?
C6C C5C H5CA . . 120.2 ?
C5C C6C C1C . . 123.5(2) ?
C5C C6C N3C . . 116.9(3) ?
C1C C6C N3C . . 119.6(2) ?
O3D N1D O2D . . 123.9(3) ?
O3D N1D C2D . . 118.2(3) ?
O2D N1D C2D . . 117.6(3) ?
O4D N2D O5D . . 122.6(2) ?
O4D N2D C4D . . 119.2(3) ?
O5D N2D C4D . . 118.2(3) ?
O7D N3D O6D . . 124.0(3) ?
O7D N3D C6D . . 119.3(3) ?
O6D N3D C6D . . 116.7(2) ?
O1D C1D C6D . . 126.1(2) ?
O1D C1D C2D . . 122.3(3) ?
C6D C1D C2D . . 111.6(2) ?
C3D C2D C1D . . 124.7(3) ?
C3D C2D N1D . . 116.3(3) ?
C1D C2D N1D . . 119.1(2) ?
C2D C3D C4D . . 118.8(3) ?
C2D C3D H3DA . . 120.6 ?
C4D C3D H3DA . . 120.6 ?
C3D C4D C5D . . 121.2(2) ?
C3D C4D N2D . . 118.5(3) ?
C5D C4D N2D . . 120.3(3) ?
C6D C5D C4D . . 119.2(3) ?
C6D C5D H5DA . . 120.4 ?
C4D C5D H5DA . . 120.4 ?
C5D C6D C1D . . 124.5(3) ?
C5D C6D N3D . . 116.6(3) ?
C1D C6D N3D . . 118.9(2) ?
O2E N1E O3E . . 123.4(3) ?
O2E N1E C2E . . 118.7(3) ?
O3E N1E C2E . . 117.8(3) ?
O5E N2E O4E . . 123.1(3) ?
O5E N2E C4E . . 119.6(3) ?
O4E N2E C4E . . 117.4(3) ?
O7E N3E O6E . . 122.7(3) ?
O7E N3E C6E . . 120.5(2) ?
O6E N3E C6E . . 116.8(3) ?
O1E C1E C6E . . 125.9(3) ?
O1E C1E C2E . . 122.5(3) ?
C6E C1E C2E . . 111.6(2) ?
C3E C2E N1E . . 116.4(3) ?
C3E C2E C1E . . 124.5(3) ?
N1E C2E C1E . . 119.1(3) ?
C2E C3E C4E . . 119.1(3) ?
C2E C3E H3EA . . 120.4 ?
C4E C3E H3EA . . 120.4 ?
C3E C4E C5E . . 121.4(3) ?
C3E C4E N2E . . 119.4(3) ?
C5E C4E N2E . . 119.2(3) ?
C6E C5E C4E . . 118.6(3) ?
C6E C5E H5EA . . 120.7 ?
C4E C5E H5EA . . 120.7 ?
C5E C6E C1E . . 124.5(3) ?
C5E C6E N3E . . 116.3(3) ?
C1E C6E N3E . . 119.1(2) ?
O3F N1F O2F . . 124.5(3) ?
O3F N1F C2F . . 117.5(3) ?
O2F N1F C2F . . 117.9(3) ?
O4F N2F O5F . . 123.4(2) ?
O4F N2F C4F . . 118.2(2) ?
O5F N2F C4F . . 118.5(2) ?
O6F N3F O7F . . 122.5(2) ?
O6F N3F C6F . . 118.9(2) ?
O7F N3F C6F . . 118.6(2) ?
O1F C1F C2F . . 121.4(3) ?
O1F C1F C6F . . 127.6(3) ?
C2F C1F C6F . . 110.9(2) ?
C3F C2F C1F . . 126.2(3) ?
C3F C2F N1F . . 118.0(2) ?
C1F C2F N1F . . 115.8(2) ?
C2F C3F C4F . . 118.0(2) ?
C2F C3F H3FA . . 121.0 ?
C4F C3F H3FA . . 121.0 ?
C5F C4F C3F . . 120.7(3) ?
C5F C4F N2F . . 120.3(3) ?
C3F C4F N2F . . 119.0(2) ?
C6F C5F C4F . . 120.1(3) ?
C6F C5F H5FA . . 119.9 ?
C4F C5F H5FA . . 119.9 ?
C5F C6F C1F . . 123.9(3) ?
C5F C6F N3F . . 116.4(3) ?
C1F C6F N3F . . 119.7(2) ?

loop_
_geom_bond_atom_site_label_1
_geom_bond_atom_site_label_2
_geom_bond_site_symmetry_2
_geom_bond_distance
_geom_bond_publ_flag
Cl1A C9A . 1.745(3) ?
O1A C20A . 1.413(4) ?
O1A C19A . 1.425(4) ?
O2A C21A . 1.306(4) ?
O2A H2AD . 0.8400 ?
O3A C21A . 1.216(4) ?
N1A C4A . 1.502(3) ?
N1A C1A . 1.512(3) ?
N1A C5A . 1.526(3) ?
N1A H1AC . 0.9300 ?
N2A C3A . 1.495(4) ?
N2A C2A . 1.495(3) ?
N2A C18A . 1.510(3) ?
N2A H2AC . 0.9300 ?
C1A C2A . 1.513(3) ?
C1A H1AA . 0.9900 ?
C1A H1AB . 0.9900 ?
C2A H2AA . 0.9900 ?
C2A H2AB . 0.9900 ?
C3A C4A . 1.512(3) ?
C3A H3AA . 0.9900 ?
C3A H3AB . 0.9900 ?
C4A H4AA . 0.9900 ?
C4A H4AB . 0.9900 ?
C5A C6A . 1.514(4) ?
C5A C12A . 1.525(4) ?
C5A H5AA . 1.0000 ?
C6A C7A . 1.398(4) ?
C6A C11A . 1.399(4) ?
C7A C8A . 1.386(4) ?
C7A H7AA . 0.9500 ?
C8A C9A . 1.381(5) ?
C8A H8AA . 0.9500 ?
C9A C10A . 1.376(4) ?
C10A C11A . 1.393(4) ?
C10A H10A . 0.9500 ?
C11A H11A . 0.9500 ?
C12A C17A . 1.390(4) ?
C12A C13A . 1.400(4) ?
C13A C14A . 1.390(5) ?
C13A H13A . 0.9500 ?
C14A C15A . 1.390(5) ?
C14A H14A . 0.9500 ?
C15A C16A . 1.394(5) ?
C15A H15A . 0.9500 ?
C16A C17A . 1.387(5) ?
C16A H16A . 0.9500 ?
C17A H17A . 0.9500 ?
C18A C19A . 1.494(4) ?
C18A H18A . 0.9900 ?
C18A H18B . 0.9900 ?
C19A H19A . 0.9900 ?
C19A H19B . 0.9900 ?
C20A C21A . 1.493(5) ?
C20A H20A . 0.9900 ?
C20A H20B . 0.9900 ?
Cl1B C9B . 1.739(3) ?
O1B C20B . 1.410(4) ?
O1B C19B . 1.419(4) ?
O2B C21B . 1.211(4) ?
O3B C21B . 1.304(4) ?
O3B H3BC . 0.8400 ?
N1B C4B . 1.505(4) ?
N1B C1B . 1.512(4) ?
N1B C5B . 1.535(3) ?
N1B H1BC . 0.9300 ?
N2B C3B . 1.481(4) ?
N2B C2B . 1.499(4) ?
N2B C18B . 1.505(4) ?
N2B H2BC . 0.9300 ?
C1B C2B . 1.512(4) ?
C1B H1BA . 0.9900 ?
C1B H1BB . 0.9900 ?
C2B H2BA . 0.9900 ?
C2B H2BB . 0.9900 ?
C3B C4B . 1.508(4) ?
C3B H3BA . 0.9900 ?
C3B H3BB . 0.9900 ?
C4B H4BA . 0.9900 ?
C4B H4BB . 0.9900 ?
C5B C12B . 1.514(4) ?
C5B C6B . 1.520(4) ?
C5B H5BA . 1.0000 ?
C6B C7B . 1.386(4) ?
C6B C11B . 1.390(4) ?
C7B C8B . 1.388(5) ?
C7B H7BA . 0.9500 ?
C8B C9B . 1.394(5) ?
C8B H8BA . 0.9500 ?
C9B C10B . 1.367(5) ?
C10B C11B . 1.388(5) ?
C10B H10B . 0.9500 ?
C11B H11B . 0.9500 ?
C12B C17B . 1.389(4) ?
C12B C13B . 1.400(4) ?
C13B C14B . 1.394(5) ?
C13B H13B . 0.9500 ?
C14B C15B . 1.382(5) ?
C14B H14B . 0.9500 ?
C15B C16B . 1.390(6) ?
C15B H15B . 0.9500 ?
C16B C17B . 1.376(5) ?
C16B H16B . 0.9500 ?
C17B H17B . 0.9500 ?
C18B C19B . 1.510(5) ?
C18B H18C . 0.9900 ?
C18B H18D . 0.9900 ?
C19B H19C . 0.9900 ?
C19B H19D . 0.9900 ?
C20B C21B . 1.505(5) ?
C20B H20C . 0.9900 ?
C20B H20D . 0.9900 ?
O1C C1C . 1.248(4) ?
O2C N1C . 1.213(4) ?
O3C N1C . 1.224(4) ?
O4C N2C . 1.228(3) ?
O5C N2C . 1.239(3) ?
O6C N3C . 1.236(3) ?
O7C N3C . 1.220(3) ?
N1C C2C . 1.467(4) ?
N2C C4C . 1.449(4) ?
N3C C6C . 1.448(4) ?
C1C C6C . 1.444(4) ?
C1C C2C . 1.448(4) ?
C2C C3C . 1.360(4) ?
C3C C4C . 1.398(4) ?
C3C H3CA . 0.9500 ?
C4C C5C . 1.378(4) ?
C5C C6C . 1.386(4) ?
C5C H5CA . 0.9500 ?
O1D C1D . 1.246(3) ?
O2D N1D . 1.238(4) ?
O3D N1D . 1.218(4) ?
O4D N2D . 1.232(3) ?
O5D N2D . 1.235(4) ?
O6D N3D . 1.228(4) ?
O7D N3D . 1.222(3) ?
N1D C2D . 1.460(4) ?
N2D C4D . 1.443(3) ?
N3D C6D . 1.460(4) ?
C1D C6D . 1.442(4) ?
C1D C2D . 1.454(4) ?
C2D C3D . 1.368(4) ?
C3D C4D . 1.384(4) ?
C3D H3DA . 0.9500 ?
C4D C5D . 1.388(4) ?
C5D C6D . 1.368(4) ?
C5D H5DA . 0.9500 ?
O1E C1E . 1.249(3) ?
O2E N1E . 1.227(4) ?
O3E N1E . 1.232(4) ?
O4E N2E . 1.235(4) ?
O5E N2E . 1.235(4) ?
O6E N3E . 1.227(4) ?
O7E N3E . 1.212(3) ?
N1E C2E . 1.451(4) ?
N2E C4E . 1.441(4) ?
N3E C6E . 1.454(4) ?
C1E C6E . 1.442(4) ?
C1E C2E . 1.454(4) ?
C2E C3E . 1.368(4) ?
C3E C4E . 1.382(5) ?
C3E H3EA . 0.9500 ?
C4E C5E . 1.387(5) ?
C5E C6E . 1.383(4) ?
C5E H5EA . 0.9500 ?
O1F C1F . 1.231(4) ?
O2F N1F . 1.206(4) ?
O3F N1F . 1.205(4) ?
O4F N2F . 1.228(3) ?
O5F N2F . 1.233(3) ?
O6F N3F . 1.224(4) ?
O7F N3F . 1.228(3) ?
N1F C2F . 1.465(4) ?
N2F C4F . 1.443(4) ?
N3F C6F . 1.462(4) ?
C1F C2F . 1.453(4) ?
C1F C6F . 1.453(4) ?
C2F C3F . 1.361(4) ?
C3F C4F . 1.399(4) ?
C3F H3FA . 0.9500 ?
C4F C5F . 1.386(4) ?
C5F C6F . 1.372(4) ?
C5F H5FA . 0.9500 ?

loop_
_geom_hbond_atom_site_label_D
_geom_hbond_atom_site_label_H
_geom_hbond_atom_site_label_A
_geom_hbond_site_symmetry_A
_geom_hbond_distance_DH
_geom_hbond_distance_HA
_geom_hbond_distance_DA
_geom_hbond_angle_DHA
O2A H2AD O2B . 0.84 1.80 2.638(4) 179.6
N1A H1AC O1D . 0.93 1.83 2.682(3) 151.6
N1A H1AC O7D . 0.93 2.63 3.301(3) 129.2
N2A H2AC O1C . 0.93 1.89 2.765(3) 155.0
N2A H2AC O7C . 0.93 2.46 2.990(3) 116.3
O3B H3BC O3A . 0.84 1.76 2.601(4) 179.9
N1B H1BC O1E . 0.93 1.85 2.678(3) 147.4
N1B H1BC O7E . 0.93 2.52 3.193(3) 129.9
N2B H2BC O1F . 0.93 1.91 2.764(3) 152.6
N2B H2BC O7F . 0.93 2.57 3.078(4) 115.0
C19B H19C Cg5 1_655 0.99 2.95 3.792(4) 144

loop_
_geom_torsion_atom_site_label_1
_geom_torsion_atom_site_label_2
_geom_torsion_atom_site_label_3
_geom_torsion_atom_site_label_4
_geom_torsion_site_symmetry_1
_geom_torsion_site_symmetry_2
_geom_torsion_site_symmetry_3
_geom_torsion_site_symmetry_4
_geom_torsion
_geom_torsion_publ_flag
C4A N1A C1A C2A . . . . 51.3(3) ?
C5A N1A C1A C2A . . . . 171.5(2) ?
C3A N2A C2A C1A . . . . 63.6(3) ?
C18A N2A C2A C1A . . . . -172.3(2) ?
N1A C1A C2A N2A . . . . -59.0(3) ?
C2A N2A C3A C4A . . . . -62.8(3) ?
C18A N2A C3A C4A . . . . 174.4(2) ?
C1A N1A C4A C3A . . . . -50.6(3) ?
C5A N1A C4A C3A . . . . -171.2(2) ?
N2A C3A C4A N1A . . . . 57.6(3) ?
C4A N1A C5A C6A . . . . 177.9(2) ?
C1A N1A C5A C6A . . . . 56.5(3) ?
C4A N1A C5A C12A . . . . -56.7(3) ?
C1A N1A C5A C12A . . . . -178.1(2) ?
C12A C5A C6A C7A . . . . 82.4(3) ?
N1A C5A C6A C7A . . . . -152.8(2) ?
C12A C5A C6A C11A . . . . -93.1(3) ?
N1A C5A C6A C11A . . . . 31.6(4) ?
C11A C6A C7A C8A . . . . 2.4(4) ?
C5A C6A C7A C8A . . . . -173.4(3) ?
C6A C7A C8A C9A . . . . -1.0(4) ?
C7A C8A C9A C10A . . . . -1.8(4) ?
C7A C8A C9A Cl1A . . . . 176.2(2) ?
C8A C9A C10A C11A . . . . 3.2(5) ?
Cl1A C9A C10A C11A . . . . -174.8(2) ?
C9A C10A C11A C6A . . . . -1.7(4) ?
C7A C6A C11A C10A . . . . -1.0(4) ?
C5A C6A C11A C10A . . . . 174.4(3) ?
C6A C5A C12A C17A . . . . 54.8(3) ?
N1A C5A C12A C17A . . . . -72.3(3) ?
C6A C5A C12A C13A . . . . -123.5(3) ?
N1A C5A C12A C13A . . . . 109.4(3) ?
C17A C12A C13A C14A . . . . 0.3(5) ?
C5A C12A C13A C14A . . . . 178.6(3) ?
C12A C13A C14A C15A . . . . -1.1(5) ?
C13A C14A C15A C16A . . . . 1.3(6) ?
C14A C15A C16A C17A . . . . -0.5(5) ?
C15A C16A C17A C12A . . . . -0.3(5) ?
C13A C12A C17A C16A . . . . 0.5(4) ?
C5A C12A C17A C16A . . . . -177.8(2) ?
C3A N2A C18A C19A . . . . -72.7(3) ?
C2A N2A C18A C19A . . . . 167.0(2) ?
C20A O1A C19A C18A . . . . 159.0(3) ?
N2A C18A C19A O1A . . . . -60.1(3) ?
C19A O1A C20A C21A . . . . -82.5(4) ?
O1A C20A C21A O3A . . . . 19.3(5) ?
O1A C20A C21A O2A . . . . -161.1(3) ?
C4B N1B C1B C2B . . . . 50.0(3) ?
C5B N1B C1B C2B . . . . 171.3(2) ?
C3B N2B C2B C1B . . . . 62.5(3) ?
C18B N2B C2B C1B . . . . -174.9(2) ?
N1B C1B C2B N2B . . . . -57.8(3) ?
C2B N2B C3B C4B . . . . -63.3(3) ?
C18B N2B C3B C4B . . . . 173.0(2) ?
C1B N1B C4B C3B . . . . -49.4(3) ?
C5B N1B C4B C3B . . . . -169.4(2) ?
N2B C3B C4B N1B . . . . 58.2(3) ?
C4B N1B C5B C12B . . . . -58.4(3) ?
C1B N1B C5B C12B . . . . -179.4(2) ?
C4B N1B C5B C6B . . . . 174.6(2) ?
C1B N1B C5B C6B . . . . 53.6(3) ?
C12B C5B C6B C7B . . . . -58.2(3) ?
N1B C5B C6B C7B . . . . 70.2(3) ?
C12B C5B C6B C11B . . . . 123.4(3) ?
N1B C5B C6B C11B . . . . -108.2(3) ?
C11B C6B C7B C8B . . . . 3.0(5) ?
C5B C6B C7B C8B . . . . -175.3(3) ?
C6B C7B C8B C9B . . . . -0.7(5) ?
C7B C8B C9B C10B . . . . -1.9(5) ?
C7B C8B C9B Cl1B . . . . 176.1(3) ?
C8B C9B C10B C11B . . . . 2.2(6) ?
Cl1B C9B C10B C11B . . . . -175.9(3) ?
C9B C10B C11B C6B . . . . 0.2(6) ?
C7B C6B C11B C10B . . . . -2.8(5) ?
C5B C6B C11B C10B . . . . 175.6(3) ?
C6B C5B C12B C17B . . . . -75.6(3) ?
N1B C5B C12B C17B . . . . 159.0(3) ?
C6B C5B C12B C13B . . . . 103.1(3) ?
N1B C5B C12B C13B . . . . -22.3(4) ?
C17B C12B C13B C14B . . . . -0.8(5) ?
C5B C12B C13B C14B . . . . -179.5(3) ?
C12B C13B C14B C15B . . . . 2.8(5) ?
C13B C14B C15B C16B . . . . -2.6(5) ?
C14B C15B C16B C17B . . . . 0.4(6) ?
C15B C16B C17B C12B . . . . 1.6(6) ?
C13B C12B C17B C16B . . . . -1.4(5) ?
C5B C12B C17B C16B . . . . 177.4(3) ?
C3B N2B C18B C19B . . . . -166.4(3) ?
C2B N2B C18B C19B . . . . 73.6(3) ?
C20B O1B C19B C18B . . . . -158.3(3) ?
N2B C18B C19B O1B . . . . 61.1(4) ?
C19B O1B C20B C21B . . . . 84.1(4) ?
O1B C20B C21B O2B . . . . -14.5(6) ?
O1B C20B C21B O3B . . . . 165.5(4) ?
O1C C1C C2C C3C . . . . 175.9(3) ?
C6C C1C C2C C3C . . . . -0.7(4) ?
O1C C1C C2C N1C . . . . -0.6(4) ?
C6C C1C C2C N1C . . . . -177.2(3) ?
O2C N1C C2C C3C . . . . 127.6(3) ?
O3C N1C C2C C3C . . . . -51.8(4) ?
O2C N1C C2C C1C . . . . -55.6(4) ?
O3C N1C C2C C1C . . . . 124.9(3) ?
C1C C2C C3C C4C . . . . 0.2(5) ?
N1C C2C C3C C4C . . . . 176.6(3) ?
C2C C3C C4C C5C . . . . -1.0(4) ?
C2C C3C C4C N2C . . . . -178.7(3) ?
O4C N2C C4C C5C . . . . 173.5(3) ?
O5C N2C C4C C5C . . . . -6.7(4) ?
O4C N2C C4C C3C . . . . -8.7(4) ?
O5C N2C C4C C3C . . . . 171.1(3) ?
C3C C4C C5C C6C . . . . 2.3(4) ?
N2C C4C C5C C6C . . . . 180.0(3) ?
C4C C5C C6C C1C . . . . -2.8(4) ?
C4C C5C C6C N3C . . . . 178.3(3) ?
O1C C1C C6C C5C . . . . -174.3(3) ?
C2C C1C C6C C5C . . . . 2.0(4) ?
O1C C1C C6C N3C . . . . 4.5(4) ?
C2C C1C C6C N3C . . . . -179.2(2) ?
O7C N3C C6C C5C . . . . -164.6(3) ?
O6C N3C C6C C5C . . . . 14.7(4) ?
O7C N3C C6C C1C . . . . 16.5(4) ?
O6C N3C C6C C1C . . . . -164.2(3) ?
O1D C1D C2D C3D . . . . 176.3(3) ?
C6D C1D C2D C3D . . . . -3.6(4) ?
O1D C1D C2D N1D . . . . -3.5(4) ?
C6D C1D C2D N1D . . . . 176.7(3) ?
O3D N1D C2D C3D . . . . -34.6(4) ?
O2D N1D C2D C3D . . . . 140.2(3) ?
O3D N1D C2D C1D . . . . 145.1(3) ?
O2D N1D C2D C1D . . . . -40.0(4) ?
C1D C2D C3D C4D . . . . 4.6(4) ?
N1D C2D C3D C4D . . . . -175.7(3) ?
C2D C3D C4D C5D . . . . -1.7(4) ?
C2D C3D C4D N2D . . . . 179.5(2) ?
O4D N2D C4D C3D . . . . 3.0(4) ?
O5D N2D C4D C3D . . . . -177.0(3) ?
O4D N2D C4D C5D . . . . -175.8(2) ?
O5D N2D C4D C5D . . . . 4.3(4) ?
C3D C4D C5D C6D . . . . -1.7(4) ?
N2D C4D C5D C6D . . . . 177.0(2) ?
C4D C5D C6D C1D . . . . 2.6(4) ?
C4D C5D C6D N3D . . . . -179.1(2) ?
O1D C1D C6D C5D . . . . -179.9(2) ?
C2D C1D C6D C5D . . . . -0.1(4) ?
O1D C1D C6D N3D . . . . 1.8(4) ?
C2D C1D C6D N3D . . . . -178.4(2) ?
O7D N3D C6D C5D . . . . 154.8(3) ?
O6D N3D C6D C5D . . . . -23.9(4) ?
O7D N3D C6D C1D . . . . -26.8(4) ?
O6D N3D C6D C1D . . . . 154.5(3) ?
O2E N1E C2E C3E . . . . -140.4(3) ?
O3E N1E C2E C3E . . . . 37.7(4) ?
O2E N1E C2E C1E . . . . 39.0(4) ?
O3E N1E C2E C1E . . . . -143.0(3) ?
O1E C1E C2E C3E . . . . -175.0(3) ?
C6E C1E C2E C3E . . . . 3.3(4) ?
O1E C1E C2E N1E . . . . 5.7(4) ?
C6E C1E C2E N1E . . . . -175.9(3) ?
N1E C2E C3E C4E . . . . 176.0(3) ?
C1E C2E C3E C4E . . . . -3.3(4) ?
C2E C3E C4E C5E . . . . 0.8(4) ?
C2E C3E C4E N2E . . . . 179.8(2) ?
O5E N2E C4E C3E . . . . -176.0(3) ?
O4E N2E C4E C3E . . . . 2.6(4) ?
O5E N2E C4E C5E . . . . 3.0(4) ?
O4E N2E C4E C5E . . . . -178.3(3) ?
C3E C4E C5E C6E . . . . 1.3(4) ?
N2E C4E C5E C6E . . . . -177.7(2) ?
C4E C5E C6E C1E . . . . -1.1(4) ?
C4E C5E C6E N3E . . . . -179.7(2) ?
O1E C1E C6E C5E . . . . 177.2(3) ?
C2E C1E C6E C5E . . . . -1.1(4) ?
O1E C1E C6E N3E . . . . -4.2(4) ?
C2E C1E C6E N3E . . . . 177.5(2) ?
O7E N3E C6E C5E . . . . -157.0(3) ?
O6E N3E C6E C5E . . . . 23.5(4) ?
O7E N3E C6E C1E . . . . 24.3(4) ?
O6E N3E C6E C1E . . . . -155.2(3) ?
O1F C1F C2F C3F . . . . -173.2(3) ?
C6F C1F C2F C3F . . . . 5.0(4) ?
O1F C1F C2F N1F . . . . 5.8(4) ?
C6F C1F C2F N1F . . . . -175.9(2) ?
O3F N1F C2F C3F . . . . 57.0(4) ?
O2F N1F C2F C3F . . . . -123.1(3) ?
O3F N1F C2F C1F . . . . -122.1(3) ?
O2F N1F C2F C1F . . . . 57.7(4) ?
C1F C2F C3F C4F . . . . -3.7(4) ?
N1F C2F C3F C4F . . . . 177.3(3) ?
C2F C3F C4F C5F . . . . 0.8(4) ?
C2F C3F C4F N2F . . . . -178.2(2) ?
O4F N2F C4F C5F . . . . -175.7(3) ?
O5F N2F C4F C5F . . . . 4.9(4) ?
O4F N2F C4F C3F . . . . 3.4(4) ?
O5F N2F C4F C3F . . . . -176.1(3) ?
C3F C4F C5F C6F . . . . 0.1(4) ?
N2F C4F C5F C6F . . . . 179.1(2) ?
C4F C5F C6F C1F . . . . 1.8(4) ?
C4F C5F C6F N3F . . . . -177.8(3) ?
O1F C1F C6F C5F . . . . 174.2(3) ?
C2F C1F C6F C5F . . . . -4.0(4) ?
O1F C1F C6F N3F . . . . -6.2(4) ?
C2F C1F C6F N3F . . . . 175.6(2) ?
O6F N3F C6F C5F . . . . -10.1(4) ?
O7F N3F C6F C5F . . . . 169.0(3) ?
O6F N3F C6F C1F . . . . 170.3(3) ?
O7F N3F C6F C1F . . . . -10.6(4) ?
